data_7220816
loop_
_publ_author_name
'Dong, Ruo Ting'
'Ma, Zhao Ying'
'Chen, Li Xin'
'Huang, Lan Fen'
'Li, Qian Hong'
'Hu, Ming Yuan'
'Shen, Mo Yuan'
'Li, Chu Wen'
'Deng, Hong'

_publ_section_title
;
 Zinc and cadmium metal-directed coordination polymers: in situ flexible
 tetrazole ligand synthesis, structures, and properties
;
_journal_issue 30
_journal_name_full CrystEngComm
_journal_page_first 5814
_journal_paper_doi 10.1039/C5CE00939A
_journal_volume 17
_journal_year 2015
_chemical_formula_moiety 'C2.57 H7 Cd2 N4 O7.43 S'
_chemical_formula_sum 'C2.57 H7 Cd2 N4 O7.43 S'
_chemical_formula_weight 469.72
_chemical_name_systematic
; 
 ? 
;
_space_group_IT_number 43
_symmetry_cell_setting orthorhombic
_symmetry_space_group_name_Hall 'F 2 -2d'
_symmetry_space_group_name_H-M 'F d d 2'
_atom_sites_solution_hydrogens geom
_atom_sites_solution_primary direct
_atom_sites_solution_secondary difmap
_audit_creation_method SHELXL-97
_audit_update_record
;
2014-12-21 deposited with the CCDC.
2015-06-22 downloaded from the CCDC.
;
_cell_angle_alpha 90.00
_cell_angle_beta 90.00
_cell_angle_gamma 90.00
_cell_formula_units_Z 16
_cell_length_a 17.501(3)
_cell_length_b 33.436(6)
_cell_length_c 7.1042(12)
_cell_measurement_reflns_used 1872
_cell_measurement_temperature 296(2)
_cell_measurement_theta_max 25.40
_cell_measurement_theta_min 2.44
_cell_volume 4157.1(12)
_computing_cell_refinement SMART
_computing_data_collection 'SMART (Bruker, 2000)'
_computing_data_reduction 'SAINT (Bruker, 2000)'
_computing_molecular_graphics SHELXTL
_computing_publication_material SHELXTL
_computing_structure_refinement SHELXTL
_computing_structure_solution 'SHELXTL (Bruker, 2000)'
_diffrn_ambient_temperature 296(2)
_diffrn_measured_fraction_theta_full 1.000
_diffrn_measured_fraction_theta_max 1.000
_diffrn_measurement_device_type 'Bruker AXS SMART APEX CCD diffractometer'
_diffrn_measurement_method '\w scans'
_diffrn_radiation_monochromator graphite
_diffrn_radiation_source 'fine-focus sealed tube'
_diffrn_radiation_type MoK\a
_diffrn_radiation_wavelength 0.71073
_diffrn_reflns_av_R_equivalents 0.0260
_diffrn_reflns_av_sigmaI/netI 0.0294
_diffrn_reflns_limit_h_max 16
_diffrn_reflns_limit_h_min -20
_diffrn_reflns_limit_k_max 40
_diffrn_reflns_limit_k_min -40
_diffrn_reflns_limit_l_max 8
_diffrn_reflns_limit_l_min -8
_diffrn_reflns_number 5328
_diffrn_reflns_theta_full 25.40
_diffrn_reflns_theta_max 25.40
_diffrn_reflns_theta_min 2.44
_exptl_absorpt_coefficient_mu 4.328
_exptl_absorpt_correction_T_max 0.428
_exptl_absorpt_correction_T_min 0.376
_exptl_absorpt_correction_type multi-scan
_exptl_absorpt_process_details 'Apex2 (Bruker, 2005)'
_exptl_crystal_colour yellow
_exptl_crystal_density_diffrn 3.002
_exptl_crystal_density_method 'not measured'
_exptl_crystal_description block
_exptl_crystal_F_000 3549.8
_exptl_crystal_size_max 0.30
_exptl_crystal_size_mid 0.20
_exptl_crystal_size_min 0.20
_refine_diff_density_max 1.036
_refine_diff_density_min -0.586
_refine_diff_density_rms 0.111
_refine_ls_abs_structure_details 'Flack H D (1983), Acta Cryst. A39, 876-881'
_refine_ls_abs_structure_Flack 0.45(5)
_refine_ls_extinction_method none
_refine_ls_goodness_of_fit_ref 1.058
_refine_ls_hydrogen_treatment mixed
_refine_ls_matrix_type full
_refine_ls_number_parameters 150
_refine_ls_number_reflns 1872
_refine_ls_number_restraints 1
_refine_ls_restrained_S_all 1.058
_refine_ls_R_factor_all 0.0262
_refine_ls_R_factor_gt 0.0239
_refine_ls_shift/su_max 0.003
_refine_ls_shift/su_mean 0.000
_refine_ls_structure_factor_coef Fsqd
_refine_ls_weighting_details 'calc w=1/[\s^2^(Fo^2^)+(0.0228P)^2^+43.9670P] where P=(Fo^2^+2Fc^2^)/3'
_refine_ls_weighting_scheme calc
_refine_ls_wR_factor_gt 0.0554
_refine_ls_wR_factor_ref 0.0572
_reflns_number_gt 1783
_reflns_number_total 1872
_reflns_threshold_expression >2sigma(I)
_cod_data_source_file c5ce00939a2.cif
_cod_data_source_block 1b
_cod_depositor_comments 'Adding full bibliography for 7220813--7220819.cif.'
_cod_original_cell_volume 4157.0(12)
_cod_database_code 7220816
_audit_block_doi 10.5517/cc13xqnd

loop_
_symmetry_equiv_pos_as_xyz
'x, y, z'
'-x, -y, z'
'x+1/4, -y+1/4, z+1/4'
'-x+1/4, y+1/4, z+1/4'
'x, y+1/2, z+1/2'
'-x, -y+1/2, z+1/2'
'x+1/4, -y+3/4, z+3/4'
'-x+1/4, y+3/4, z+3/4'
'x+1/2, y, z+1/2'
'-x+1/2, -y, z+1/2'
'x+3/4, -y+1/4, z+3/4'
'-x+3/4, y+1/4, z+3/4'
'x+1/2, y+1/2, z'
'-x+1/2, -y+1/2, z'
'x+3/4, -y+3/4, z+1/4'
'-x+3/4, y+3/4, z+1/4'

loop_
_atom_site_label
_atom_site_type_symbol
_atom_site_fract_x
_atom_site_fract_y
_atom_site_fract_z
_atom_site_U_iso_or_equiv
_atom_site_adp_type
_atom_site_occupancy
_atom_site_symmetry_multiplicity
_atom_site_calc_flag
_atom_site_refinement_flags
_atom_site_disorder_group
C1 C 0.4550(3) 0.94913(17) 0.2625(18) 0.042(2) Uani 0.57(4) 1 d P 1
O1B O 0.4550(3) 0.94913(17) 0.2625(18) 0.042(2) Uani 0.43(4) 1 d P 2
C2 C 0.5335(3) 0.92689(17) 0.2609(13) 0.0266(12) Uani 1 1 d . .
H2A H 0.5652 0.9380 0.1618 0.032 Uiso 1 1 calc R 1
H2B H 0.5593 0.9316 0.3799 0.032 Uiso 1 1 calc R 1
C3 C 0.5256(4) 0.8823(2) 0.2305(14) 0.043(2) Uani 1 1 d . .
H3A H 0.4992 0.8775 0.1126 0.052 Uiso 1 1 calc R .
H3B H 0.5760 0.8704 0.2213 0.052 Uiso 1 1 calc R .
Cd1 Cd 0.25134(2) 1.001973(14) 0.5092(3) 0.02075(11) Uani 1 1 d . .
Cd2 Cd 0.42669(2) 0.959753(12) 0.76084(9) 0.02072(11) Uani 1 1 d . .
N1 N 0.4202(4) 0.95861(17) 0.4162(14) 0.023(2) Uani 1 1 d . .
N2 N 0.3543(4) 0.9746(2) 0.3504(9) 0.0258(7) Uani 1 1 d . .
N3 N 0.3543(4) 0.9733(2) 0.1685(9) 0.0258(7) Uani 1 1 d . .
N4 N 0.4200(4) 0.95718(17) 0.1060(13) 0.0196(18) Uani 1 1 d . .
O2 O 0.4850(4) 0.8637(2) 0.3777(10) 0.0616(18) Uani 1 1 d . .
H2 H 0.5081 0.8669 0.4771 0.092 Uiso 1 1 calc R .
O7 O 0.20252(19) 1.03378(11) 0.2564(11) 0.0213(8) Uani 1 1 d . .
O8 O 0.4242(3) 0.89367(13) 0.7463(15) 0.0502(14) Uani 1 1 d . .
H8A H 0.4167 0.8703 0.7025 0.060 Uiso 1 1 d R .
H8B H 0.4428 0.8911 0.8562 0.060 Uiso 1 1 d R .
O4 O 0.1708(4) 0.94684(16) 0.0950(7) 0.0335(13) Uani 1 1 d . .
O3 O 0.1685(3) 0.94981(15) 0.4344(7) 0.0307(12) Uani 1 1 d . .
O6 O 0.0925(2) 0.90097(12) 0.2691(10) 0.0333(10) Uani 1 1 d . .
O5 O 0.0582(2) 0.97067(11) 0.2607(13) 0.0274(9) Uani 1 1 d . .
S1 S 0.12326(7) 0.94130(4) 0.2641(3) 0.0208(3) Uani 1 1 d . .

loop_
_atom_site_aniso_label
_atom_site_aniso_U_11
_atom_site_aniso_U_22
_atom_site_aniso_U_33
_atom_site_aniso_U_23
_atom_site_aniso_U_13
_atom_site_aniso_U_12
C1 0.060(4) 0.051(4) 0.016(3) -0.004(6) -0.003(7) -0.037(3)
O1B 0.060(4) 0.051(4) 0.016(3) -0.004(6) -0.003(7) -0.037(3)
C2 0.019(3) 0.040(3) 0.020(3) -0.004(4) 0.003(4) 0.008(2)
C3 0.032(4) 0.051(5) 0.047(6) -0.014(4) -0.004(4) 0.010(3)
Cd1 0.01653(18) 0.0320(2) 0.01367(19) -0.0012(3) -0.00068(18) 0.00387(14)
Cd2 0.01839(18) 0.0245(2) 0.0192(2) -0.0001(3) 0.0000(3) -0.00003(17)
N1 0.020(4) 0.032(5) 0.019(5) -0.002(2) 0.002(3) 0.003(2)
N2 0.0247(17) 0.0355(19) 0.0172(15) 0.002(3) 0.000(2) 0.0079(14)
N3 0.0247(17) 0.0355(19) 0.0172(15) 0.002(3) 0.000(2) 0.0079(14)
N4 0.019(4) 0.028(4) 0.012(4) 0.002(2) 0.000(2) 0.007(2)
O2 0.072(4) 0.050(4) 0.063(5) 0.004(4) 0.015(4) -0.003(3)
O7 0.0151(17) 0.032(2) 0.0166(18) 0.001(3) -0.001(3) 0.0014(15)
O8 0.066(3) 0.026(2) 0.059(4) 0.006(4) -0.005(4) -0.007(2)
O4 0.033(3) 0.038(3) 0.030(3) -0.004(2) 0.010(3) -0.001(3)
O3 0.026(3) 0.031(3) 0.035(3) -0.001(2) -0.011(2) -0.005(3)
O6 0.032(2) 0.025(2) 0.043(3) 0.004(3) 0.001(3) -0.0037(17)
O5 0.017(2) 0.027(2) 0.037(2) 0.001(4) -0.003(4) 0.0015(15)
S1 0.0173(6) 0.0224(7) 0.0229(7) -0.0018(9) 0.0009(8) -0.0001(5)

loop_
_atom_type_symbol
_atom_type_description
_atom_type_scat_dispersion_real
_atom_type_scat_dispersion_imag
_atom_type_scat_source
C C 0.0033 0.0016 'International Tables Vol C Tables 4.2.6.8 and 6.1.1.4'
H H 0.0000 0.0000 'International Tables Vol C Tables 4.2.6.8 and 6.1.1.4'
N N 0.0061 0.0033 'International Tables Vol C Tables 4.2.6.8 and 6.1.1.4'
O O 0.0106 0.0060 'International Tables Vol C Tables 4.2.6.8 and 6.1.1.4'
Cd Cd -0.8075 1.2024 'International Tables Vol C Tables 4.2.6.8 and 6.1.1.4'
S S 0.1246 0.1234 'International Tables Vol C Tables 4.2.6.8 and 6.1.1.4'

loop_
_geom_angle_atom_site_label_1
_geom_angle_atom_site_label_2
_geom_angle_atom_site_label_3
_geom_angle
_geom_angle_site_symmetry_1
_geom_angle_site_symmetry_3
N1 C1 N4 116.8(6) . .
N1 C1 C2 122.5(10) . .
N4 C1 C2 120.5(10) . .
C3 C2 C1 112.9(5) . .
O2 C3 C2 112.0(7) . .
O7 Cd1 O4 94.92(17) . 10_575
O7 Cd1 O7 176.34(15) . 10_575
O4 Cd1 O7 88.61(18) 10_575 10_575
O7 Cd1 N2 95.4(2) . .
O4 Cd1 N2 87.8(2) 10_575 .
O7 Cd1 N2 83.8(2) 10_575 .
O7 Cd1 N3 85.3(2) . 10_575
O4 Cd1 N3 94.5(2) 10_575 10_575
O7 Cd1 N3 95.4(2) 10_575 10_575
N2 Cd1 N3 177.5(3) . 10_575
O7 Cd1 O3 86.31(18) . .
O4 Cd1 O3 177.4(3) 10_575 .
O7 Cd1 O3 90.21(17) 10_575 .
N2 Cd1 O3 94.4(2) . .
N3 Cd1 O3 83.2(2) 10_575 .
O8 Cd2 O7 94.28(17) . 10_575
O8 Cd2 O5 100.13(17) . 9
O7 Cd2 O5 165.51(13) 10_575 9
O8 Cd2 O5 174.0(2) . 10_575
O7 Cd2 O5 91.01(13) 10_575 10_575
O5 Cd2 O5 74.53(14) 9 10_575
O8 Cd2 N1 86.4(3) . .
O7 Cd2 N1 86.7(2) 10_575 .
O5 Cd2 N1 92.7(3) 9 .
O5 Cd2 N1 91.2(3) 10_575 .
O8 Cd2 N4 90.6(3) . 1_556
O7 Cd2 N4 88.3(2) 10_575 1_556
O5 Cd2 N4 93.0(3) 9 1_556
O5 Cd2 N4 92.3(3) 10_575 1_556
N1 Cd2 N4 173.88(15) . 1_556
C1 N1 N2 101.9(8) . .
C1 N1 Cd2 145.9(6) . .
N2 N1 Cd2 112.2(6) . .
N3 N2 N1 109.3(8) . .
N3 N2 Cd1 120.1(6) . .
N1 N2 Cd1 130.6(6) . .
N2 N3 N4 110.1(7) . .
N2 N3 Cd1 118.4(6) . 10_574
N4 N3 Cd1 131.5(6) . 10_574
C1 N4 N3 101.8(8) . .
C1 N4 Cd2 147.1(6) . 1_554
N3 N4 Cd2 110.9(5) . 1_554
Cd1 O7 Cd2 114.3(3) . 10_574
Cd1 O7 Cd1 103.45(14) . 10_574
Cd2 O7 Cd1 114.5(3) 10_574 10_574
S1 O4 Cd1 130.7(3) . 10_574
S1 O3 Cd1 131.8(3) . .
S1 O5 Cd2 130.2(2) . 9_454
S1 O5 Cd2 124.3(2) . 10_574
Cd2 O5 Cd2 105.47(14) 9_454 10_574
O6 S1 O4 110.3(3) . .
O6 S1 O3 111.0(4) . .
O4 S1 O3 110.0(2) . .
O6 S1 O5 109.0(2) . .
O4 S1 O5 109.4(4) . .
O3 S1 O5 107.1(4) . .

loop_
_geom_bond_atom_site_label_1
_geom_bond_atom_site_label_2
_geom_bond_distance
_geom_bond_site_symmetry_2
C1 N1 1.290(15) .
C1 N4 1.297(15) .
C1 C2 1.563(8) .
C2 C3 1.514(9) .
C3 O2 1.408(10) .
Cd1 O7 2.255(7) .
Cd1 O4 2.271(5) 10_575
Cd1 O7 2.273(6) 10_575
Cd1 N2 2.315(7) .
Cd1 N3 2.320(7) 10_575
Cd1 O3 2.329(5) .
Cd2 O8 2.212(5) .
Cd2 O7 2.272(3) 10_575
Cd2 O5 2.331(4) 9
Cd2 O5 2.341(4) 10_575
Cd2 N1 2.451(10) .
Cd2 N4 2.456(9) 1_556
N1 N2 1.355(9) .
N2 N3 1.293(6) .
N3 N4 1.345(9) .
N3 Cd1 2.320(7) 10_574
N4 Cd2 2.456(9) 1_554
O7 Cd2 2.272(3) 10_574
O7 Cd1 2.273(6) 10_574
O4 S1 1.473(5) .
O4 Cd1 2.271(5) 10_574
O3 S1 1.474(5) .
O6 S1 1.453(4) .
O5 S1 1.503(4) .
O5 Cd2 2.331(4) 9_454
O5 Cd2 2.341(4) 10_574
